data_4320240
loop_
_publ_author_name
'Hui-Hua Song'
'Li-Min Zheng'
'Zheming Wang'
'Chun-Hua Yan'
Xin

_publ_section_title
;
 Zinc Diphosphonates Templated by Organic Amines: Syntheses and
 Characterizations of [NH3(CH2)2NH3]Zn(hedpH2)2.2H2O and
 [NH3(CH2)nNH3]Zn2(hedpH)2.2H2O (n= 4, 5, 6) (hedp =
 1-Hydroxyethylidenediphosphonate)
;
_journal_name_full 'Inorganic Chemistry'
_journal_page_first 5024
_journal_page_last 5029
_journal_paper_doi 10.1021/ic010033v
_journal_volume 40
_journal_year 2001
_chemical_formula_sum 'C10 H32 N2 O16 P4 Zn2'
_chemical_formula_weight 691.00
_chemical_name_systematic
;
  ?
;
_space_group_IT_number 2
_symmetry_cell_setting triclinic
_symmetry_space_group_name_Hall '-P 1'
_symmetry_space_group_name_H-M 'P -1'
_atom_sites_solution_hydrogens geom
_atom_sites_solution_primary direct
_atom_sites_solution_secondary difmap
_audit_creation_method SHELXL-97
_cell_angle_alpha 81.9822(19)
_cell_angle_beta 89.4348(17)
_cell_angle_gamma 79.679(2)
_cell_formula_units_Z 2
_cell_length_a 5.4785(2)
_cell_length_b 14.1940(5)
_cell_length_c 16.0682(6)
_cell_measurement_reflns_used 23456
_cell_measurement_temperature 293(2)
_cell_measurement_theta_max 27.87
_cell_measurement_theta_min 3.62
_cell_volume 1217.11(8)
_computing_cell_refinement 'HKL Scalepack'
_computing_data_collection KappaCCD
_computing_data_reduction 'HKL Denzo & maXus'
_computing_molecular_graphics 'Bruker SHELXTL (1998)'
_computing_publication_material 'SHELXL-97 (Sheldrick, 1997)'
_computing_structure_refinement 'SHELXL-97 (Sheldrick, 1997)'
_computing_structure_solution 'SHELXS-97 (Sheldrick, 1997)'
_diffrn_ambient_temperature 293(2)
_diffrn_detector_area_resol_mean 0.76
_diffrn_measured_fraction_theta_full 0.978
_diffrn_measured_fraction_theta_max 0.978
_diffrn_measurement_device_type 'NONIUS KappaCCD'
_diffrn_measurement_method CCD
_diffrn_radiation_monochromator graphite
_diffrn_radiation_source 'fine-focus sealed tube'
_diffrn_radiation_type MoK\a
_diffrn_radiation_wavelength 0.71073
_diffrn_reflns_av_R_equivalents 0.0496
_diffrn_reflns_av_sigmaI/netI 0.0478
_diffrn_reflns_limit_h_max 7
_diffrn_reflns_limit_h_min -7
_diffrn_reflns_limit_k_max 18
_diffrn_reflns_limit_k_min -18
_diffrn_reflns_limit_l_max 21
_diffrn_reflns_limit_l_min -21
_diffrn_reflns_number 23456
_diffrn_reflns_theta_full 27.87
_diffrn_reflns_theta_max 27.87
_diffrn_reflns_theta_min 3.62
_diffrn_standards_decay_% none
_exptl_absorpt_coefficient_mu 2.309
_exptl_absorpt_correction_T_max 0.834
_exptl_absorpt_correction_T_min 0.781
_exptl_absorpt_correction_type empirical
_exptl_absorpt_process_details 'Blessing (1995, 1997)'
_exptl_crystal_colour colorless
_exptl_crystal_density_diffrn 1.885
_exptl_crystal_density_method 'not measured'
_exptl_crystal_description column
_exptl_crystal_F_000 708
_exptl_crystal_size_max 0.36
_exptl_crystal_size_mid 0.13
_exptl_crystal_size_min 0.08
_refine_diff_density_max 1.067
_refine_diff_density_min -0.852
_refine_diff_density_rms 0.098
_refine_ls_extinction_coef 0.0053(8)
_refine_ls_extinction_expression Fc^*^=kFc[1+0.001xFc^2^\l^3^/sin(2\q)]^-1/4^
_refine_ls_extinction_method SHELXL
_refine_ls_goodness_of_fit_ref 1.040
_refine_ls_hydrogen_treatment mixed
_refine_ls_matrix_type full
_refine_ls_number_parameters 333
_refine_ls_number_reflns 5676
_refine_ls_number_restraints 26
_refine_ls_restrained_S_all 1.040
_refine_ls_R_factor_all 0.0563
_refine_ls_R_factor_gt 0.0375
_refine_ls_shift/su_max 0.002
_refine_ls_shift/su_mean 0.000
_refine_ls_structure_factor_coef Fsqd
_refine_ls_weighting_details 'calc w=1/[\s^2^(Fo^2^)+(0.0435P)^2^+1.2462P] where P=(Fo^2^+2Fc^2^)/3'
_refine_ls_weighting_scheme calc
_refine_ls_wR_factor_gt 0.0884
_refine_ls_wR_factor_ref 0.0958
_reflns_number_gt 4447
_reflns_number_total 5676
_reflns_threshold_expression >2sigma(I)
_cod_data_source_file ic010033v_4.cif
_cod_data_source_block '[NH3(CH2)6NH3]Zn2(hedpH)2.2H2O_(znhn)'
_cod_depositor_comments
;
The following automatic conversions were performed:

'_symmetry_cell_setting' value 'Triclinic' changed to 'triclinic'
according to the built-in table from CIF Core dictionary named
'cif_core.dic' version 2.4.1 from 2010-06-29.

Automatic conversion script
Id: cif_fix_values 1646 2011-03-28 12:23:43Z adriana 
;
_cod_database_code 4320240

loop_
_symmetry_equiv_pos_as_xyz
'x, y, z'
'-x, -y, -z'

loop_
_atom_site_label
_atom_site_type_symbol
_atom_site_fract_x
_atom_site_fract_y
_atom_site_fract_z
_atom_site_U_iso_or_equiv
_atom_site_adp_type
_atom_site_occupancy
_atom_site_symmetry_multiplicity
_atom_site_calc_flag
_atom_site_refinement_flags
_atom_site_disorder_assembly
_atom_site_disorder_group
Zn1 Zn 1.64412(6) 1.04252(3) 0.07681(2) 0.01859(11) Uani 1 1 d . . .
Zn2 Zn 1.71340(6) 0.59123(3) 0.44212(2) 0.02267(12) Uani 1 1 d . . .
P1 P 1.19035(13) 0.91619(5) 0.12214(5) 0.01571(17) Uani 1 1 d . . .
P2 P 1.12421(13) 1.12582(6) 0.14166(5) 0.01774(17) Uani 1 1 d . . .
P3 P 1.20793(14) 0.64408(6) 0.34458(5) 0.02116(18) Uani 1 1 d . . .
P4 P 1.48300(14) 0.43129(6) 0.37126(5) 0.01976(18) Uani 1 1 d . . .
O1 O 1.3600(4) 0.93997(15) 0.04973(13) 0.0202(4) Uani 1 1 d . . .
O2 O 0.9180(4) 0.92752(15) 0.10060(14) 0.0221(5) Uani 1 1 d . . .
O3 O 1.2919(4) 0.81354(15) 0.16617(14) 0.0246(5) Uani 1 1 d . . .
O4 O 1.3171(4) 1.14102(15) 0.07567(13) 0.0201(4) Uani 1 1 d . . .
O5 O 0.8581(4) 1.13723(16) 0.11299(14) 0.0238(5) Uani 1 1 d . . .
O6 O 1.1375(4) 1.19551(17) 0.20828(15) 0.0280(5) Uani 1 1 d . . .
H6 H 1.2622 1.2198 0.2007 0.042 Uiso 1 1 calc R . .
O7 O 1.4910(4) 0.99697(17) 0.20659(14) 0.0223(5) Uani 1 1 d . . .
H7 H 1.548(8) 0.953(3) 0.232(3) 0.033 Uiso 1 1 d . . .
O8 O 1.4397(4) 0.67542(16) 0.37390(15) 0.0276(5) Uani 1 1 d . . .
O9 O 1.0249(4) 0.62966(17) 0.41322(14) 0.0261(5) Uani 1 1 d . . .
O10 O 1.0775(4) 0.71986(18) 0.27247(15) 0.0309(6) Uani 1 1 d . . .
H10 H 1.1823 0.7426 0.2433 0.046 Uiso 1 1 calc R . .
O11 O 1.7015(4) 0.46822(16) 0.40482(15) 0.0261(5) Uani 1 1 d . . .
O12 O 1.3026(4) 0.40383(17) 0.43985(14) 0.0282(5) Uani 1 1 d . . .
O13 O 1.5729(4) 0.34723(17) 0.32402(15) 0.0300(5) Uani 1 1 d . . .
O14 O 1.0763(5) 0.4993(2) 0.27384(17) 0.0388(6) Uani 1 1 d . . .
H14 H 0.9995 0.4831 0.3159 0.058 Uiso 1 1 calc R . .
O1W O 0.6546(5) 0.84124(18) 0.32118(18) 0.0393(6) Uani 1 1 d D . .
H1WA H 0.819(3) 0.809(2) 0.311(3) 0.059 Uiso 1 1 d D . .
H1WB H 0.561(6) 0.7904(19) 0.334(3) 0.059 Uiso 1 1 d D . .
O2W O 0.5032(5) 0.2815(2) 0.17961(18) 0.0441(7) Uani 1 1 d D . .
H2WA H 0.567(8) 0.2183(12) 0.210(2) 0.066 Uiso 1 1 d D . .
H2WB H 0.537(9) 0.325(2) 0.218(2) 0.066 Uiso 1 1 d D . .
C1 C 1.2262(5) 1.0022(2) 0.19479(18) 0.0171(6) Uani 1 1 d . . .
C2 C 1.0969(6) 0.9828(3) 0.2784(2) 0.0261(7) Uani 1 1 d . . .
H2A H 1.1405 0.9155 0.3005 0.039 Uiso 1 1 calc R . .
H2B H 0.9204 0.9998 0.2698 0.039 Uiso 1 1 calc R . .
H2C H 1.1485 1.0210 0.3175 0.039 Uiso 1 1 calc R . .
C3 C 1.3010(6) 0.5307(2) 0.2987(2) 0.0240(7) Uani 1 1 d . . .
C4 C 1.4511(7) 0.5510(3) 0.2207(2) 0.0352(9) Uani 1 1 d . . .
H4A H 1.4900 0.4936 0.1942 0.053 Uiso 1 1 calc R . .
H4B H 1.6021 0.5701 0.2360 0.053 Uiso 1 1 calc R . .
H4C H 1.3564 0.6020 0.1823 0.053 Uiso 1 1 calc R . .
N1 N 1.2535(5) 1.2429(2) -0.0873(2) 0.0328(7) Uani 1 1 d D . .
H1A H 1.1670 1.2138 -0.1192 0.049 Uiso 1 1 calc R A .
H1B H 1.2818 1.2074 -0.0370 0.049 Uiso 1 1 calc R . .
H1C H 1.3975 1.2493 -0.1116 0.049 Uiso 1 1 calc R . .
C5 C 1.1121(14) 1.3388(5) -0.0776(5) 0.0534(9) Uiso 0.60 1 d PD A -1
H5A H 0.9548 1.3316 -0.0516 0.064 Uiso 0.60 1 calc PR A -1
H5B H 1.0774 1.3767 -0.1327 0.064 Uiso 0.60 1 calc PR A -1
C6 C 1.2517(14) 1.3918(5) -0.0247(5) 0.0534(9) Uiso 0.60 1 d PD A -1
H6A H 1.4164 1.3920 -0.0474 0.064 Uiso 0.60 1 calc PR A -1
H6B H 1.2707 1.3570 0.0319 0.064 Uiso 0.60 1 calc PR A -1
C7 C 1.1252(14) 1.4963(5) -0.0206(5) 0.0534(9) Uiso 0.60 1 d PD A -1
H7A H 1.228(7) 1.5258(16) 0.013(3) 0.064 Uiso 0.60 1 d PD B -1
H7B H 1.116(10) 1.5311(14) -0.0774(11) 0.064 Uiso 0.60 1 d PD C -1
C5' C 1.215(2) 1.3391(7) -0.0623(8) 0.0534(9) Uiso 0.40 1 d PD A -2
H5'A H 1.2136 1.3862 -0.1123 0.064 Uiso 0.40 1 calc PR A -2
H5'B H 1.3549 1.3436 -0.0274 0.064 Uiso 0.40 1 calc PR A -2
C6' C 0.9817(18) 1.3650(7) -0.0154(7) 0.0534(9) Uiso 0.40 1 d PD A -2
H6'A H 0.9598 1.3109 0.0262 0.080 Uiso 0.40 1 calc PR A -2
H6'B H 0.8409 1.3790 -0.0541 0.080 Uiso 0.40 1 calc PR A -2
C7' C 0.993(2) 1.4538(8) 0.0283(7) 0.0534(9) Uiso 0.40 1 d PD A -2
H7'A H 1.101(5) 1.457(6) 0.075(3) 0.080 Uiso 0.40 1 d PD D -2
H7'B H 0.925(9) 1.395(2) 0.039(5) 0.080 Uiso 0.40 1 d PD E -2
N2 N 0.0510(5) 0.2692(2) 0.3758(2) 0.0337(7) Uani 1 1 d . . .
H23 H 0.1194 0.3126 0.3979 0.051 Uiso 1 1 calc R . .
H24 H -0.1089 0.2927 0.3646 0.051 Uiso 1 1 calc R . .
H25 H 0.1278 0.2565 0.3285 0.051 Uiso 1 1 calc R . .
C9 C 0.0753(7) 0.1790(3) 0.4364(2) 0.0342(8) Uani 1 1 d . . .
H9A H -0.0270 0.1368 0.4175 0.041 Uiso 1 1 calc R . .
H9B H 0.0162 0.1946 0.4908 0.041 Uiso 1 1 calc R . .
C10 C 0.3424(7) 0.1271(3) 0.4450(3) 0.0369(9) Uani 1 1 d . . .
H10B H 0.4403 0.1661 0.4708 0.044 Uiso 1 1 calc R . .
H10A H 0.4079 0.1196 0.3895 0.044 Uiso 1 1 calc R . .
C11 C 0.3680(7) 0.0277(3) 0.4979(3) 0.0380(9) Uani 1 1 d . . .
H11B H 0.3128 0.0357 0.5545 0.046 Uiso 1 1 calc R . .
H11A H 0.2609 -0.0096 0.4743 0.046 Uiso 1 1 calc R . .

loop_
_atom_site_aniso_label
_atom_site_aniso_U_11
_atom_site_aniso_U_22
_atom_site_aniso_U_33
_atom_site_aniso_U_23
_atom_site_aniso_U_13
_atom_site_aniso_U_12
Zn1 0.01419(18) 0.02099(19) 0.01927(19) -0.00251(14) 0.00109(13) 0.00011(14)
Zn2 0.01709(19) 0.0247(2) 0.0257(2) 0.00061(15) 0.00110(14) -0.00560(15)
P1 0.0125(3) 0.0157(4) 0.0180(4) -0.0007(3) 0.0024(3) -0.0015(3)
P2 0.0130(3) 0.0184(4) 0.0220(4) -0.0042(3) 0.0020(3) -0.0021(3)
P3 0.0122(4) 0.0216(4) 0.0268(4) 0.0061(3) 0.0003(3) -0.0025(3)
P4 0.0174(4) 0.0203(4) 0.0203(4) 0.0000(3) -0.0003(3) -0.0020(3)
O1 0.0179(10) 0.0229(11) 0.0187(11) -0.0014(9) 0.0044(8) -0.0026(9)
O2 0.0137(10) 0.0211(11) 0.0317(12) -0.0065(9) -0.0012(9) -0.0016(9)
O3 0.0222(11) 0.0184(11) 0.0287(12) 0.0040(9) 0.0041(9) 0.0025(9)
O4 0.0165(10) 0.0183(10) 0.0247(11) -0.0028(9) 0.0041(8) -0.0010(8)
O5 0.0147(10) 0.0211(11) 0.0350(13) -0.0038(9) -0.0018(9) -0.0020(9)
O6 0.0274(12) 0.0283(13) 0.0325(13) -0.0144(10) 0.0068(10) -0.0087(10)
O7 0.0127(10) 0.0254(12) 0.0272(13) 0.0018(9) -0.0030(8) -0.0031(9)
O8 0.0163(11) 0.0220(11) 0.0423(14) 0.0053(10) -0.0020(10) -0.0053(9)
O9 0.0189(11) 0.0305(12) 0.0275(12) 0.0034(10) 0.0042(9) -0.0063(10)
O10 0.0160(11) 0.0331(13) 0.0361(14) 0.0150(11) 0.0008(10) 0.0003(10)
O11 0.0194(11) 0.0227(11) 0.0349(13) -0.0013(10) -0.0059(9) -0.0018(9)
O12 0.0260(12) 0.0323(13) 0.0248(12) 0.0036(10) 0.0039(9) -0.0069(10)
O13 0.0305(13) 0.0263(12) 0.0315(13) -0.0083(10) -0.0033(10) 0.0031(10)
O14 0.0267(13) 0.0469(16) 0.0431(16) -0.0033(13) -0.0118(11) -0.0093(12)
O1W 0.0268(13) 0.0275(13) 0.0593(18) 0.0075(12) -0.0035(12) -0.0040(11)
O2W 0.0342(15) 0.0462(17) 0.0587(19) -0.0264(15) -0.0002(13) -0.0105(13)
C1 0.0091(12) 0.0211(15) 0.0204(15) -0.0018(12) 0.0024(10) -0.0022(11)
C2 0.0247(16) 0.0332(18) 0.0214(17) -0.0030(14) 0.0039(12) -0.0086(14)
C3 0.0169(14) 0.0292(17) 0.0251(17) 0.0027(13) -0.0005(12) -0.0068(13)
C4 0.037(2) 0.040(2) 0.0195(17) 0.0104(15) 0.0096(14) 0.0056(16)
N1 0.0267(15) 0.0292(16) 0.0434(18) -0.0107(13) 0.0029(13) -0.0036(13)
N2 0.0267(15) 0.0290(16) 0.0414(18) 0.0015(13) -0.0016(13) 0.0012(13)
C9 0.0331(19) 0.0249(18) 0.042(2) -0.0001(15) 0.0003(16) -0.0020(15)
C10 0.0315(19) 0.0293(19) 0.046(2) 0.0029(16) -0.0061(16) -0.0019(16)
C11 0.038(2) 0.0309(19) 0.042(2) 0.0022(16) -0.0062(17) -0.0009(17)

loop_
_atom_type_symbol
_atom_type_description
_atom_type_scat_dispersion_real
_atom_type_scat_dispersion_imag
_atom_type_scat_source
C C 0.0033 0.0016 'International Tables Vol C Tables 4.2.6.8 and 6.1.1.4'
H H 0.0000 0.0000 'International Tables Vol C Tables 4.2.6.8 and 6.1.1.4'
N N 0.0061 0.0033 'International Tables Vol C Tables 4.2.6.8 and 6.1.1.4'
O O 0.0106 0.0060 'International Tables Vol C Tables 4.2.6.8 and 6.1.1.4'
P P 0.1023 0.0942 'International Tables Vol C Tables 4.2.6.8 and 6.1.1.4'
Zn Zn 0.2839 1.4301 'International Tables Vol C Tables 4.2.6.8 and 6.1.1.4'

loop_
_geom_angle_atom_site_label_1
_geom_angle_atom_site_label_2
_geom_angle_atom_site_label_3
_geom_angle
_geom_angle_site_symmetry_1
_geom_angle_site_symmetry_3
_geom_angle_publ_flag
O2 Zn1 O1 99.94(9) 1_655 2_875 ?
O2 Zn1 O4 165.40(9) 1_655 . ?
O1 Zn1 O4 90.29(8) 2_875 . ?
O2 Zn1 O5 93.34(8) 1_655 1_655 ?
O1 Zn1 O5 106.85(9) 2_875 1_655 ?
O4 Zn1 O5 93.61(8) . 1_655 ?
O2 Zn1 O7 87.71(9) 1_655 . ?
O1 Zn1 O7 153.89(8) 2_875 . ?
O4 Zn1 O7 78.67(8) . . ?
O5 Zn1 O7 97.49(8) 1_655 . ?
O2 Zn1 O1 90.63(8) 1_655 . ?
O1 Zn1 O1 78.95(8) 2_875 . ?
O4 Zn1 O1 81.09(8) . . ?
O5 Zn1 O1 172.26(8) 1_655 . ?
O7 Zn1 O1 76.02(7) . . ?
O12 Zn2 O9 102.75(10) 2_866 1_655 ?
O12 Zn2 O11 117.33(10) 2_866 . ?
O9 Zn2 O11 109.99(10) 1_655 . ?
O12 Zn2 O8 115.50(10) 2_866 . ?
O9 Zn2 O8 110.91(9) 1_655 . ?
O11 Zn2 O8 100.54(9) . . ?
O2 P1 O1 116.42(12) . . ?
O2 P1 O3 110.95(12) . . ?
O1 P1 O3 108.37(12) . . ?
O2 P1 C1 108.31(12) . . ?
O1 P1 C1 104.14(12) . . ?
O3 P1 C1 108.19(13) . . ?
O5 P2 O4 118.03(13) . . ?
O5 P2 O6 108.54(13) . . ?
O4 P2 O6 108.69(12) . . ?
O5 P2 C1 109.02(13) . . ?
O4 P2 C1 104.98(12) . . ?
O6 P2 C1 107.07(14) . . ?
O9 P3 O8 113.45(14) . . ?
O9 P3 O10 108.71(13) . . ?
O8 P3 O10 110.03(13) . . ?
O9 P3 C3 109.74(14) . . ?
O8 P3 C3 108.67(14) . . ?
O10 P3 C3 105.97(15) . . ?
O13 P4 O11 110.56(13) . . ?
O13 P4 O12 110.57(14) . . ?
O11 P4 O12 113.03(13) . . ?
O13 P4 C3 108.99(14) . . ?
O11 P4 C3 108.08(14) . . ?
O12 P4 C3 105.38(14) . . ?
P1 O1 Zn1 139.08(13) . 2_875 ?
P1 O1 Zn1 115.00(11) . . ?
Zn1 O1 Zn1 101.05(8) 2_875 . ?
P1 O2 Zn1 133.30(13) . 1_455 ?
P2 O4 Zn1 120.12(12) . . ?
P2 O5 Zn1 133.70(13) . 1_455 ?
C1 O7 Zn1 106.42(16) . . ?
P3 O8 Zn2 125.61(13) . . ?
P3 O9 Zn2 145.67(15) . 1_455 ?
P4 O11 Zn2 129.68(14) . . ?
P4 O12 Zn2 134.10(14) . 2_866 ?
O7 C1 C2 111.7(2) . . ?
O7 C1 P2 102.97(19) . . ?
C2 C1 P2 112.5(2) . . ?
O7 C1 P1 106.71(19) . . ?
C2 C1 P1 113.2(2) . . ?
P2 C1 P1 109.19(15) . . ?
O14 C3 C4 108.3(3) . . ?
O14 C3 P4 108.3(2) . . ?
C4 C3 P4 109.1(2) . . ?
O14 C3 P3 108.1(2) . . ?
C4 C3 P3 108.9(2) . . ?
P4 C3 P3 113.97(17) . . ?
C5' N1 C5 24.5(5) . . ?
N1 C5 C6 111.7(6) . . ?
C5 C6 C7 113.7(6) . . ?
N1 C5' C6' 114.6(7) . . ?
C5' C6' C7' 110.2(8) . . ?
N2 C9 C10 111.1(3) . . ?
C9 C10 C11 112.2(3) . . ?
C11 C11 C10 112.6(4) 2_656 . ?

loop_
_geom_bond_atom_site_label_1
_geom_bond_atom_site_label_2
_geom_bond_distance
_geom_bond_site_symmetry_2
_geom_bond_publ_flag
Zn1 O2 2.005(2) 1_655 ?
Zn1 O1 2.014(2) 2_875 ?
Zn1 O4 2.064(2) . ?
Zn1 O5 2.077(2) 1_655 ?
Zn1 O7 2.292(2) . ?
Zn1 O1 2.394(2) . ?
Zn2 O12 1.908(2) 2_866 ?
Zn2 O9 1.917(2) 1_655 ?
Zn2 O11 1.935(2) . ?
Zn2 O8 1.976(2) . ?
P1 O2 1.510(2) . ?
P1 O1 1.521(2) . ?
P1 O3 1.537(2) . ?
P1 C1 1.838(3) . ?
P2 O5 1.507(2) . ?
P2 O4 1.511(2) . ?
P2 O6 1.566(2) . ?
P2 C1 1.833(3) . ?
P3 O9 1.501(2) . ?
P3 O8 1.518(2) . ?
P3 O10 1.550(2) . ?
P3 C3 1.850(4) . ?
P4 O13 1.509(2) . ?
P4 O11 1.521(2) . ?
P4 O12 1.530(2) . ?
P4 C3 1.845(3) . ?
O1 Zn1 2.014(2) 2_875 ?
O2 Zn1 2.005(2) 1_455 ?
O5 Zn1 2.077(2) 1_455 ?
O7 C1 1.452(3) . ?
O9 Zn2 1.917(2) 1_455 ?
O12 Zn2 1.908(2) 2_866 ?
O14 C3 1.460(4) . ?
C1 C2 1.527(4) . ?
C3 C4 1.515(4) . ?
N1 C5' 1.455(8) . ?
N1 C5 1.469(6) . ?
C5 C6 1.507(7) . ?
C6 C7 1.530(7) . ?
C5' C6' 1.493(8) . ?
C6' C7' 1.536(9) . ?
N2 C9 1.482(5) . ?
C9 C10 1.514(5) . ?
C10 C11 1.526(5) . ?
C11 C11 1.515(7) 2_656 ?
